data_4347205
loop_
_publ_author_name
'Hyun, Sung-min'
'Lee, Jae Hwa'
'Jung, Gwan Yeong'
'Kim, Yun Kyeong'
'Kim, Tae Kyung'
'Jeoung, Sungeun'
'Kwak, Sang Kyu'
'Moon, Dohyun'
'Moon, Hoi Ri'

_publ_section_title
;
 Exploration of Gate-Opening and Breathing Phenomena in a Tailored
 Flexible Metal-Organic Framework.
;
_journal_issue 4
_journal_name_full 'Inorganic chemistry'
_journal_page_first 1920
_journal_page_last 1925
_journal_paper_doi 10.1021/acs.inorgchem.5b02874
_journal_volume 55
_journal_year 2016
_chemical_formula_moiety 'C22 H37 N6 Ni O4, 3(C2 H3 N), H2 O'
_chemical_formula_sum 'C28 H48 N9 Ni O5'
_chemical_formula_weight 649.46
_space_group_crystal_system monoclinic
_space_group_IT_number 15
_space_group_name_Hall '-C 2yc'
_space_group_name_H-M_alt 'C 1 2/c 1'
_atom_sites_solution_hydrogens mixed
_audit_creation_method SHELXL-2014/7
_cell_angle_alpha 90
_cell_angle_beta 114.98(3)
_cell_angle_gamma 90
_cell_formula_units_Z 8
_cell_length_a 29.313(6)
_cell_length_b 11.935(2)
_cell_length_c 22.254(5)
_cell_measurement_reflns_used 112710
_cell_measurement_temperature 195(2)
_cell_measurement_theta_max 33.547
_cell_measurement_theta_min 0.361
_cell_volume 7057(3)
_computing_cell_refinement 'HKL3000sm(Otwinowski & Minor, 1997)'
_computing_data_collection 'PAL ADSC Quantum-210 ADX Program (Arvai & Nielsen, 1983)'
_computing_data_reduction 'HKL3000sm(Otwinowski & Minor, 1997)'
_computing_molecular_graphics 'DIAMOND (Putz, Brandenburg, 2007)'
_computing_publication_material 'WinGX, enCifer 1.5.1'
_computing_structure_refinement 'SHELXL-2014/7 (Sheldrick, 2015)'
_computing_structure_solution 'SHELXT-2014/5 (Sheldrick, 2015)'
_diffrn_ambient_temperature 195(2)
_diffrn_measured_fraction_theta_full 0.971
_diffrn_measured_fraction_theta_max 0.964
_diffrn_measurement_device_type 'ADSC Q210 CCD area detector'
_diffrn_measurement_method 'omega scan'
_diffrn_radiation_type synchrotron
_diffrn_radiation_wavelength 0.62998
_diffrn_reflns_av_R_equivalents 0.0224
_diffrn_reflns_av_unetI/netI 0.0189
_diffrn_reflns_Laue_measured_fraction_full 0.971
_diffrn_reflns_Laue_measured_fraction_max 0.964
_diffrn_reflns_limit_h_max 40
_diffrn_reflns_limit_h_min -40
_diffrn_reflns_limit_k_max 16
_diffrn_reflns_limit_k_min -16
_diffrn_reflns_limit_l_max 30
_diffrn_reflns_limit_l_min -30
_diffrn_reflns_number 35779
_diffrn_reflns_point_group_measured_fraction_full 0.971
_diffrn_reflns_point_group_measured_fraction_max 0.964
_diffrn_reflns_theta_full 22.209
_diffrn_reflns_theta_max 26.000
_diffrn_reflns_theta_min 2.219
_diffrn_source 'PLSII 2D bending magnet'
_exptl_absorpt_coefficient_mu 0.431
_exptl_absorpt_correction_T_max 0.919
_exptl_absorpt_correction_T_min 0.878
_exptl_absorpt_correction_type empirical
_exptl_absorpt_process_details 'HKL3000sm Scalepack(Otwinowski & Minor, 1997)'
_exptl_crystal_colour 'pale pink'
_exptl_crystal_density_diffrn 1.222
_exptl_crystal_description block
_exptl_crystal_F_000 2776
_exptl_crystal_size_max 0.310
_exptl_crystal_size_mid 0.210
_exptl_crystal_size_min 0.200
_refine_diff_density_max 0.709
_refine_diff_density_min -0.718
_refine_diff_density_rms 0.066
_refine_ls_extinction_method none
_refine_ls_goodness_of_fit_ref 1.051
_refine_ls_hydrogen_treatment mixed
_refine_ls_matrix_type full
_refine_ls_number_parameters 486
_refine_ls_number_reflns 9601
_refine_ls_number_restraints 15
_refine_ls_restrained_S_all 1.052
_refine_ls_R_factor_all 0.0440
_refine_ls_R_factor_gt 0.0412
_refine_ls_shift/su_max 0.000
_refine_ls_shift/su_mean 0.000
_refine_ls_structure_factor_coef Fsqd
_refine_ls_weighting_details 'w=1/[\s^2^(Fo^2^)+(0.0843P)^2^+4.5402P] where P=(Fo^2^+2Fc^2^)/3'
_refine_ls_weighting_scheme calc
_refine_ls_wR_factor_gt 0.1243
_refine_ls_wR_factor_ref 0.1270
_reflns_Friedel_coverage 0.000
_reflns_number_gt 8755
_reflns_number_total 9601
_reflns_threshold_expression 'I > 2\s(I)'
_cod_data_source_file ic5b02874_si_002.cif
_cod_data_source_block exflexMOF
_cod_original_sg_symbol_H-M 'C 2/c'
_cod_database_code 4347205
_shelx_shelxl_version_number 2014/7
_shelx_space_group_comment
;
The symmetry employed for this shelxl refinement is uniquely defined
by the following loop, which should always be used as a source of
symmetry information in preference to the above space-group names.
They are only intended as comments.
;
_shelx_estimated_absorpt_t_min 0.878
_shelx_estimated_absorpt_t_max 0.919

loop_
_space_group_symop_operation_xyz
'x, y, z'
'-x, y, -z+1/2'
'x+1/2, y+1/2, z'
'-x+1/2, y+1/2, -z+1/2'
'-x, -y, -z'
'x, -y, z-1/2'
'-x+1/2, -y+1/2, -z'
'x+1/2, -y+1/2, z-1/2'

loop_
_atom_site_label
_atom_site_type_symbol
_atom_site_fract_x
_atom_site_fract_y
_atom_site_fract_z
_atom_site_U_iso_or_equiv
_atom_site_adp_type
_atom_site_occupancy
_atom_site_site_symmetry_order
_atom_site_calc_flag
_atom_site_refinement_flags_posn
_atom_site_refinement_flags_adp
_atom_site_refinement_flags_occupancy
_atom_site_disorder_assembly
_atom_site_disorder_group
Ni1A Ni 0.0000 0.0000 0.0000 0.01950(7) Uani 1 2 d S . P . .
N1A N 0.01318(5) 0.16530(10) -0.01199(6) 0.0289(2) Uani 1 1 d . . . . .
H1A H 0.0133 0.1727 -0.0567 0.035 Uiso 1 1 calc R U . . .
N2A N 0.07291(4) -0.04886(11) 0.02323(6) 0.0289(2) Uani 1 1 d . . . . .
H2A H 0.0765 -0.0591 -0.0192 0.035 Uiso 1 1 calc R U . . .
N3A N 0.10430(5) 0.14555(15) 0.03688(7) 0.0437(4) Uani 1 1 d . . . . .
C1A C -0.03131(8) 0.22728(14) -0.01416(9) 0.0406(4) Uani 1 1 d . . . . .
H1A1 H -0.0333 0.3018 -0.0347 0.049 Uiso 1 1 calc R U . . .
H1A2 H -0.0286 0.2384 0.0313 0.049 Uiso 1 1 calc R U . . .
C2A C 0.06208(7) 0.20709(15) 0.03692(8) 0.0409(4) Uani 1 1 d . . . . .
H2A1 H 0.0656 0.2869 0.0274 0.049 Uiso 1 1 calc R U . . .
H2A2 H 0.0627 0.2028 0.0817 0.049 Uiso 1 1 calc R U . . .
C3A C 0.11129(5) 0.03448(18) 0.06447(7) 0.0400(4) Uani 1 1 d . . . . .
H3A1 H 0.1107 0.0386 0.1086 0.048 Uiso 1 1 calc R U . . .
H3A2 H 0.1450 0.0073 0.0711 0.048 Uiso 1 1 calc R U . . .
C4A C 0.07803(6) -0.15935(15) 0.05473(8) 0.0384(3) Uani 1 1 d . . . . .
H4A1 H 0.0815 -0.1506 0.1007 0.046 Uiso 1 1 calc R U . . .
H4A2 H 0.1084 -0.1980 0.0562 0.046 Uiso 1 1 calc R U . . .
C5A C 0.11256(7) 0.1589(2) -0.02367(9) 0.0540(5) Uani 1 1 d . . . . .
H5A1 H 0.0898 0.2178 -0.0518 0.065 Uiso 1 1 calc R U . . .
H5A2 H 0.1040 0.0878 -0.0490 0.065 Uiso 1 1 calc R U . . .
C6A C 0.16635(8) 0.1899(2) -0.00844(12) 0.0546(5) Uani 1 1 d . . . . .
H6A1 H 0.1894 0.1327 0.0212 0.066 Uiso 1 1 calc R U . . .
H6A2 H 0.1746 0.2628 0.0149 0.066 Uiso 1 1 calc R U . . .
C7A C 0.17410(11) 0.1978(2) -0.07212(14) 0.0689(7) Uani 1 1 d . . . . .
H7A1 H 0.1717 0.1229 -0.0912 0.103 Uiso 1 1 calc R U . . .
H7A2 H 0.2074 0.2295 -0.0620 0.103 Uiso 1 1 calc R U . . .
H7A3 H 0.1481 0.2463 -0.1040 0.103 Uiso 1 1 calc R U . . .
Ni2B Ni 0.2500 0.2500 0.5000 0.02294(8) Uani 1 2 d S . P B .
N2B N 0.20985(5) 0.27679(17) 0.55502(7) 0.0482(4) Uani 1 1 d . . . . .
H2B H 0.1748 0.2492 0.5286 0.058 Uiso 1 1 calc R U . A 1
N1B1 N 0.2272(3) 0.3905(8) 0.4379(3) 0.0298(11) Uani 0.452(6) 1 d . . P B 1
H1B1 H 0.1930 0.3744 0.4022 0.036 Uiso 0.452(6) 1 calc R U P B 1
N3B1 N 0.18965(19) 0.4821(4) 0.5057(3) 0.0364(10) Uani 0.452(6) 1 d . . P B 1
C1B1 C 0.2618(2) 0.3944(6) 0.4077(3) 0.0353(13) Uani 0.452(6) 1 d . . P B 1
H1B2 H 0.2939 0.4281 0.4390 0.042 Uiso 0.452(6) 1 calc R U P B 1
H1B3 H 0.2477 0.4424 0.3677 0.042 Uiso 0.452(6) 1 calc R U P B 1
C2B1 C 0.2231(3) 0.4913(5) 0.4733(4) 0.0410(12) Uani 0.452(6) 1 d . . P B 1
H2B1 H 0.2571 0.5107 0.5071 0.049 Uiso 0.452(6) 1 calc R U P B 1
H2B2 H 0.2115 0.5541 0.4413 0.049 Uiso 0.452(6) 1 calc R U P B 1
C3B1 C 0.2069(3) 0.4130(6) 0.5642(4) 0.0358(12) Uani 0.452(6) 1 d . . P B 1
H3B1 H 0.1846 0.4267 0.5866 0.043 Uiso 0.452(6) 1 calc R U P B 1
H3B2 H 0.2410 0.4391 0.5946 0.043 Uiso 0.452(6) 1 calc R U P B 1
C4B1 C 0.2282(3) 0.2223(8) 0.6117(5) 0.0368(14) Uani 0.452(6) 1 d . . P B 1
H4B1 H 0.2036 0.2198 0.6314 0.044 Uiso 0.452(6) 1 calc R U P B 1
H4B2 H 0.2597 0.2576 0.6437 0.044 Uiso 0.452(6) 1 calc R U P B 1
C5B1 C 0.13612(15) 0.4693(4) 0.4594(2) 0.0358(9) Uani 0.452(6) 1 d . . P B 1
H5B1 H 0.1352 0.4636 0.4145 0.043 Uiso 0.452(6) 1 calc R U P B 1
H5B2 H 0.1255 0.3954 0.4691 0.043 Uiso 0.452(6) 1 calc R U P B 1
C6B1 C 0.1043(2) 0.5329(5) 0.4552(3) 0.0683(16) Uani 0.452(6) 1 d . U P B 1
H6B1 H 0.1013 0.5856 0.4193 0.082 Uiso 0.452(6) 1 calc R U P B 1
H6B2 H 0.1181 0.5770 0.4967 0.082 Uiso 0.452(6) 1 calc R U P B 1
C7B1 C 0.0467(4) 0.5017(7) 0.4422(6) 0.0531(16) Uani 0.452(6) 1 d . . P B 1
H7B1 H 0.0370 0.4306 0.4180 0.080 Uiso 0.452(6) 1 calc R U P B 1
H7B2 H 0.0239 0.5612 0.4160 0.080 Uiso 0.452(6) 1 calc R U P B 1
H7B3 H 0.0445 0.4946 0.4848 0.080 Uiso 0.452(6) 1 calc R U P B 1
N1B2 N 0.2195(2) 0.3919(7) 0.4495(3) 0.0362(10) Uani 0.548(6) 1 d . . P B 2
H1B4 H 0.1850 0.3737 0.4150 0.043 Uiso 0.548(6) 1 calc R U P B 2
N3B2 N 0.18528(17) 0.4537(5) 0.5274(4) 0.0564(15) Uani 0.548(6) 1 d . . P B 2
C1B2 C 0.2509(2) 0.4247(7) 0.4154(4) 0.0557(15) Uani 0.548(6) 1 d . . P B 2
H1B5 H 0.2822 0.4610 0.4470 0.067 Uiso 0.548(6) 1 calc R U P B 2
H1B6 H 0.2325 0.4784 0.3793 0.067 Uiso 0.548(6) 1 calc R U P B 2
C2B2 C 0.2146(2) 0.4835(4) 0.4925(4) 0.0533(14) Uani 0.548(6) 1 d . . P B 2
H2B3 H 0.2487 0.5054 0.5250 0.064 Uiso 0.548(6) 1 calc R U P B 2
H2B4 H 0.1992 0.5497 0.4644 0.064 Uiso 0.548(6) 1 calc R U P B 2
C3B2 C 0.2073(3) 0.3749(7) 0.5805(4) 0.0530(17) Uani 0.548(6) 1 d . . P B 2
H3B3 H 0.2414 0.4000 0.6112 0.064 Uiso 0.548(6) 1 calc R U P B 2
H3B4 H 0.1865 0.3690 0.6057 0.064 Uiso 0.548(6) 1 calc R U P B 2
C4B2 C 0.2367(3) 0.1815(7) 0.6131(4) 0.052(2) Uani 0.548(6) 1 d . . P B 2
H4B3 H 0.2679 0.2127 0.6479 0.063 Uiso 0.548(6) 1 calc R U P B 2
H4B4 H 0.2137 0.1625 0.6339 0.063 Uiso 0.548(6) 1 calc R U P B 2
C5B2 C 0.13110(14) 0.4342(5) 0.4886(4) 0.0672(19) Uani 0.548(6) 1 d . . P B 2
H5B3 H 0.1254 0.4348 0.4414 0.081 Uiso 0.548(6) 1 calc R U P B 2
H5B4 H 0.1246 0.3566 0.4986 0.081 Uiso 0.548(6) 1 calc R U P B 2
C6B2 C 0.09977(12) 0.4883(3) 0.4917(2) 0.0499(11) Uani 0.548(6) 1 d . . P B 2
H6B3 H 0.1143 0.5630 0.5083 0.060 Uiso 0.548(6) 1 calc R U P B 2
H6B4 H 0.0905 0.4546 0.5257 0.060 Uiso 0.548(6) 1 calc R U P B 2
C7B2 C 0.0448(5) 0.5087(12) 0.4211(7) 0.119(6) Uani 0.548(6) 1 d . . P B 2
H7B4 H 0.0426 0.5872 0.4072 0.179 Uiso 0.548(6) 1 calc R U P B 2
H7B5 H 0.0159 0.4904 0.4305 0.179 Uiso 0.548(6) 1 calc R U P B 2
H7B6 H 0.0447 0.4601 0.3856 0.179 Uiso 0.548(6) 1 calc R U P B 2
O1C O 0.02030(3) 0.03304(9) 0.10310(4) 0.02539(18) Uani 1 1 d . . . . .
O2C O 0.00115(4) -0.12063(10) 0.14558(5) 0.0345(2) Uani 1 1 d . . . . .
O3C O 0.19015(3) 0.16035(10) 0.42636(5) 0.0317(2) Uani 1 1 d . . . . .
O4C O 0.12491(4) 0.16197(12) 0.45349(5) 0.0384(3) Uani 1 1 d . . . . .
C1C C 0.02045(4) -0.02623(12) 0.15026(6) 0.0218(2) Uani 1 1 d . . . . .
C2C C 0.04982(4) 0.02145(11) 0.21894(6) 0.0201(2) Uani 1 1 d . . . . .
C3C C 0.10199(4) 0.02638(14) 0.24107(6) 0.0277(3) Uani 1 1 d . . . . .
H3C H 0.1167 0.0025 0.2125 0.033 Uiso 1 1 calc R U . . .
C4C C 0.13264(4) 0.06531(13) 0.30371(6) 0.0273(3) Uani 1 1 d . . . . .
H4C H 0.1681 0.0678 0.3179 0.033 Uiso 1 1 calc R U . . .
C5C C 0.11146(4) 0.10096(11) 0.34604(6) 0.0211(2) Uani 1 1 d . . . . .
C6C C 0.05943(4) 0.09644(10) 0.32414(5) 0.0196(2) Uani 1 1 d . . . . .
H6C H 0.0450 0.1213 0.3528 0.024 Uiso 1 1 calc R U . . .
C7C C 0.02771(4) 0.05622(10) 0.26098(5) 0.0178(2) Uani 1 1 d . . . . .
C8C C 0.14454(4) 0.14466(12) 0.41432(6) 0.0242(2) Uani 1 1 d . . . . .
N1M N 0.13275(16) 0.4029(4) 0.3070(2) 0.1486(18) Uani 1 1 d . . . . .
C1M C 0.10032(12) 0.3700(3) 0.26286(15) 0.0804(8) Uani 1 1 d . . . . .
C2M C 0.05712(14) 0.3308(3) 0.20628(16) 0.0865(9) Uani 1 1 d . . . . .
H2M1 H 0.0267 0.3450 0.2130 0.130 Uiso 1 1 calc R U . . .
H2M2 H 0.0604 0.2502 0.2007 0.130 Uiso 1 1 calc R U . . .
H2M3 H 0.0548 0.3704 0.1665 0.130 Uiso 1 1 calc R U . . .
N2M N 0.1018(3) 0.5656(6) 0.1437(3) 0.177(2) Uani 1 1 d . . . . .
C3M C 0.1094(2) 0.6256(5) 0.1893(3) 0.133(2) Uani 1 1 d . . . . .
C4M C 0.1142(3) 0.6946(5) 0.2424(3) 0.168(3) Uani 1 1 d . . . . .
H4M1 H 0.1276 0.6509 0.2835 0.252 Uiso 1 1 calc R U . . .
H4M2 H 0.0812 0.7248 0.2348 0.252 Uiso 1 1 calc R U . . .
H4M3 H 0.1372 0.7564 0.2460 0.252 Uiso 1 1 calc R U . . .
N3M N 0.2789(3) 0.4315(16) 0.2462(5) 0.603(18) Uani 1 1 d D . . . .
C5M C 0.2412(3) 0.3903(11) 0.2117(4) 0.291(8) Uani 1 1 d D . . . .
C6M C 0.1939(3) 0.3339(9) 0.1721(4) 0.235(5) Uani 1 1 d D . . . .
H6M1 H 0.1929 0.2617 0.1925 0.352 Uiso 1 1 calc R U . . .
H6M2 H 0.1912 0.3214 0.1272 0.352 Uiso 1 1 calc R U . . .
H6M3 H 0.1657 0.3805 0.1699 0.352 Uiso 1 1 calc R U . . .
O1W O 0.0000 0.7553(2) 0.2500 0.145(2) Uani 1 2 d DS T P . .
H1O1 H -0.002(2) 0.7962(12) 0.2185(11) 0.173 Uiso 1 1 d D U . . .
O2W O 0.0000 0.5364(4) 0.2500 0.240(5) Uani 1 2 d DS T P . .
H1O2 H -0.016(3) 0.4947(12) 0.266(4) 0.288 Uiso 1 1 d D U . . .

loop_
_atom_site_aniso_label
_atom_site_aniso_U_11
_atom_site_aniso_U_22
_atom_site_aniso_U_33
_atom_site_aniso_U_23
_atom_site_aniso_U_13
_atom_site_aniso_U_12
Ni1A 0.01513(11) 0.03196(13) 0.01127(12) -0.00190(7) 0.00542(8) -0.00118(7)
N1A 0.0358(6) 0.0340(6) 0.0201(5) -0.0037(4) 0.0150(5) -0.0051(4)
N2A 0.0203(5) 0.0513(7) 0.0167(5) 0.0022(4) 0.0095(4) 0.0052(4)
N3A 0.0325(6) 0.0741(10) 0.0244(6) -0.0081(6) 0.0119(5) -0.0252(7)
C1A 0.0596(11) 0.0361(7) 0.0353(8) 0.0033(6) 0.0289(8) 0.0106(7)
C2A 0.0499(9) 0.0471(8) 0.0267(7) -0.0114(6) 0.0170(7) -0.0229(7)
C3A 0.0174(6) 0.0796(12) 0.0200(7) -0.0028(7) 0.0050(5) -0.0043(6)
C4A 0.0370(7) 0.0565(9) 0.0279(7) 0.0123(6) 0.0196(6) 0.0205(7)
C5A 0.0426(9) 0.0928(15) 0.0307(9) -0.0083(9) 0.0195(7) -0.0314(10)
C6A 0.0448(10) 0.0686(13) 0.0616(13) 0.0029(10) 0.0333(10) -0.0038(9)
C7A 0.0878(18) 0.0673(14) 0.0826(17) -0.0025(12) 0.0662(16) -0.0117(12)
Ni2B 0.01005(11) 0.04283(14) 0.01407(12) -0.00595(8) 0.00327(8) -0.00374(7)
N2B 0.0177(5) 0.1027(13) 0.0261(7) -0.0303(7) 0.0110(5) -0.0199(7)
N1B1 0.015(2) 0.055(2) 0.022(2) 0.0084(16) 0.0104(13) -0.0037(17)
N3B1 0.017(2) 0.043(2) 0.049(3) -0.0010(16) 0.0149(16) -0.0037(13)
C1B1 0.023(2) 0.057(4) 0.028(2) 0.010(2) 0.0138(16) -0.0002(19)
C2B1 0.025(2) 0.046(2) 0.058(3) 0.0079(19) 0.023(2) -0.0012(15)
C3B1 0.021(2) 0.050(3) 0.037(3) -0.015(2) 0.012(2) -0.002(2)
C4B1 0.022(2) 0.068(4) 0.020(2) -0.004(3) 0.0084(18) -0.004(2)
C5B1 0.0199(15) 0.044(2) 0.040(2) 0.0030(15) 0.0097(14) 0.0007(13)
C6B1 0.0677(17) 0.0677(17) 0.0688(17) -0.0004(5) 0.0281(8) 0.0003(5)
C7B1 0.021(2) 0.063(3) 0.062(4) -0.001(2) 0.005(3) 0.0062(19)
N1B2 0.0169(19) 0.0554(19) 0.033(3) 0.0075(19) 0.0073(14) -0.0082(15)
N3B2 0.0245(17) 0.058(3) 0.087(4) -0.033(3) 0.024(3) -0.007(2)
C1B2 0.039(3) 0.071(4) 0.046(3) 0.015(3) 0.007(2) -0.006(2)
C2B2 0.028(3) 0.041(2) 0.081(4) -0.007(2) 0.012(3) -0.0042(15)
C3B2 0.0260(17) 0.086(5) 0.053(4) -0.042(3) 0.022(2) -0.017(3)
C4B2 0.033(3) 0.103(7) 0.0193(17) 0.001(4) 0.009(2) -0.019(3)
C5B2 0.0269(16) 0.059(3) 0.103(5) -0.037(3) 0.015(2) -0.0016(16)
C6B2 0.0247(14) 0.062(2) 0.061(2) -0.0062(16) 0.0156(14) 0.0033(12)
C7B2 0.031(3) 0.175(11) 0.127(12) -0.015(8) 0.010(6) 0.019(4)
O1C 0.0241(4) 0.0401(5) 0.0114(4) -0.0018(3) 0.0069(3) -0.0012(4)
O2C 0.0391(5) 0.0481(6) 0.0170(5) -0.0058(4) 0.0126(4) -0.0152(5)
O3C 0.0117(4) 0.0589(6) 0.0209(5) -0.0137(4) 0.0034(3) -0.0090(4)
O4C 0.0203(4) 0.0775(8) 0.0182(5) -0.0158(5) 0.0091(4) -0.0187(5)
C1C 0.0126(4) 0.0407(6) 0.0116(5) -0.0030(4) 0.0045(4) 0.0002(4)
C2C 0.0114(4) 0.0377(6) 0.0096(5) -0.0014(4) 0.0028(4) -0.0005(4)
C3C 0.0131(5) 0.0551(8) 0.0150(6) -0.0055(5) 0.0062(4) -0.0005(5)
C4C 0.0097(4) 0.0542(8) 0.0161(6) -0.0046(5) 0.0036(4) -0.0023(5)
C5C 0.0110(4) 0.0382(6) 0.0113(5) -0.0015(4) 0.0022(4) -0.0029(4)
C6C 0.0113(4) 0.0353(6) 0.0109(5) -0.0017(4) 0.0033(4) -0.0015(4)
C7C 0.0089(4) 0.0332(5) 0.0091(5) 0.0006(4) 0.0017(4) -0.0001(4)
C8C 0.0134(5) 0.0422(7) 0.0138(5) -0.0036(4) 0.0025(4) -0.0061(4)
N1M 0.114(3) 0.134(3) 0.103(3) 0.028(2) -0.046(2) -0.009(2)
C1M 0.0729(17) 0.0772(17) 0.0641(17) 0.0234(13) 0.0027(14) 0.0127(13)
C2M 0.092(2) 0.0744(17) 0.0673(18) 0.0035(13) 0.0088(15) -0.0016(15)
N2M 0.256(7) 0.179(5) 0.124(4) 0.050(4) 0.108(5) 0.043(5)
C3M 0.185(5) 0.125(4) 0.118(4) 0.060(3) 0.093(4) 0.051(4)
C4M 0.257(8) 0.116(4) 0.141(5) 0.007(4) 0.093(6) 0.027(5)
N3M 0.149(6) 1.38(5) 0.234(11) 0.35(2) 0.035(7) -0.181(16)
C5M 0.137(6) 0.59(2) 0.150(7) 0.177(10) 0.067(6) -0.001(10)
C6M 0.157(7) 0.356(14) 0.157(7) -0.061(8) 0.034(6) -0.007(8)
O1W 0.356(8) 0.0473(14) 0.097(3) 0.000 0.161(4) 0.000
O2W 0.461(14) 0.078(3) 0.336(10) 0.000 0.321(11) 0.000

loop_
_atom_type_symbol
_atom_type_description
_atom_type_scat_dispersion_real
_atom_type_scat_dispersion_imag
_atom_type_scat_source
C C 0.0020 0.0010 'International Tables Vol C Tables 4.2.6.8 and 6.1.1.4'
H H 0.0000 0.0000 'International Tables Vol C Tables 4.2.6.8 and 6.1.1.4'
N N 0.0050 0.0020 'International Tables Vol C Tables 4.2.6.8 and 6.1.1.4'
O O 0.0090 0.0050 'International Tables Vol C Tables 4.2.6.8 and 6.1.1.4'
Ni Ni 0.3390 0.9030 'International Tables Vol C Tables 4.2.6.8 and 6.1.1.4'

loop_
_geom_angle_atom_site_label_1
_geom_angle_atom_site_label_2
_geom_angle_atom_site_label_3
_geom_angle
_geom_angle_site_symmetry_1
_geom_angle_site_symmetry_3
N1A Ni1A N1A 180.0 . 5
N1A Ni1A N2A 94.17(5) . .
N1A Ni1A N2A 85.83(5) 5 .
N1A Ni1A N2A 85.83(5) . 5
N1A Ni1A N2A 94.17(5) 5 5
N2A Ni1A N2A 180.0 . 5
N1A Ni1A O1C 91.15(4) . 5
N1A Ni1A O1C 88.85(4) 5 5
N2A Ni1A O1C 90.35(5) . 5
N2A Ni1A O1C 89.65(5) 5 5
N1A Ni1A O1C 88.85(4) . .
N1A Ni1A O1C 91.15(4) 5 .
N2A Ni1A O1C 89.65(5) . .
N2A Ni1A O1C 90.35(5) 5 .
O1C Ni1A O1C 180.0 5 .
C2A N1A C1A 115.05(13) . .
C2A N1A Ni1A 114.07(10) . .
C1A N1A Ni1A 105.86(10) . .
C2A N1A H1A 107.1 . .
C1A N1A H1A 107.1 . .
Ni1A N1A H1A 107.1 . .
C4A N2A C3A 113.94(13) . .
C4A N2A Ni1A 105.06(9) . .
C3A N2A Ni1A 113.50(10) . .
C4A N2A H2A 108.0 . .
C3A N2A H2A 108.0 . .
Ni1A N2A H2A 108.0 . .
C3A N3A C2A 115.94(12) . .
C3A N3A C5A 116.13(17) . .
C2A N3A C5A 114.74(17) . .
N1A C1A C4A 108.26(13) . 5
N1A C1A H1A1 110.0 . .
C4A C1A H1A1 110.0 5 .
N1A C1A H1A2 110.0 . .
C4A C1A H1A2 110.0 5 .
H1A1 C1A H1A2 108.4 . .
N3A C2A N1A 113.29(13) . .
N3A C2A H2A1 108.9 . .
N1A C2A H2A1 108.9 . .
N3A C2A H2A2 108.9 . .
N1A C2A H2A2 108.9 . .
H2A1 C2A H2A2 107.7 . .
N3A C3A N2A 114.66(13) . .
N3A C3A H3A1 108.6 . .
N2A C3A H3A1 108.6 . .
N3A C3A H3A2 108.6 . .
N2A C3A H3A2 108.6 . .
H3A1 C3A H3A2 107.6 . .
N2A C4A C1A 108.08(13) . 5
N2A C4A H4A1 110.1 . .
C1A C4A H4A1 110.1 5 .
N2A C4A H4A2 110.1 . .
C1A C4A H4A2 110.1 5 .
H4A1 C4A H4A2 108.4 . .
N3A C5A C6A 112.29(16) . .
N3A C5A H5A1 109.1 . .
C6A C5A H5A1 109.1 . .
N3A C5A H5A2 109.1 . .
C6A C5A H5A2 109.1 . .
H5A1 C5A H5A2 107.9 . .
C5A C6A C7A 110.9(2) . .
C5A C6A H6A1 109.5 . .
C7A C6A H6A1 109.5 . .
C5A C6A H6A2 109.5 . .
C7A C6A H6A2 109.5 . .
H6A1 C6A H6A2 108.1 . .
C6A C7A H7A1 109.5 . .
C6A C7A H7A2 109.5 . .
H7A1 C7A H7A2 109.5 . .
C6A C7A H7A3 109.5 . .
H7A1 C7A H7A3 109.5 . .
H7A2 C7A H7A3 109.5 . .
N1B2 Ni2B N1B2 180.0 7_556 .
N1B2 Ni2B N2B 88.30(16) 7_556 7_556
N1B2 Ni2B N2B 91.70(16) . 7_556
N1B2 Ni2B N2B 91.70(16) 7_556 .
N1B2 Ni2B N2B 88.30(16) . .
N2B Ni2B N2B 180.0 7_556 .
N2B Ni2B N1B1 99.50(17) 7_556 7_556
N2B Ni2B N1B1 80.50(17) . 7_556
N2B Ni2B N1B1 80.50(17) 7_556 .
N2B Ni2B N1B1 99.50(17) . .
N1B1 Ni2B N1B1 180.0 7_556 .
N1B2 Ni2B O3C 92.0(2) 7_556 .
N1B2 Ni2B O3C 88.0(2) . .
N2B Ni2B O3C 87.47(5) 7_556 .
N2B Ni2B O3C 92.53(5) . .
N1B1 Ni2B O3C 92.0(2) 7_556 .
N1B1 Ni2B O3C 88.0(2) . .
N1B2 Ni2B O3C 88.0(2) 7_556 7_556
N1B2 Ni2B O3C 92.0(2) . 7_556
N2B Ni2B O3C 92.53(5) 7_556 7_556
N2B Ni2B O3C 87.48(5) . 7_556
N1B1 Ni2B O3C 88.0(2) 7_556 7_556
N1B1 Ni2B O3C 92.0(2) . 7_556
O3C Ni2B O3C 180.0 . 7_556
C4B1 N2B C3B1 113.0(5) . .
C3B2 N2B C4B2 111.7(5) . .
C4B1 N2B Ni2B 112.9(3) . .
C3B2 N2B Ni2B 123.2(3) . .
C3B1 N2B Ni2B 107.5(3) . .
C4B2 N2B Ni2B 99.0(3) . .
C4B1 N2B H2B 107.7 . .
C3B1 N2B H2B 107.7 . .
Ni2B N2B H2B 107.7 . .
C1B1 N1B1 C2B1 117.2(7) . .
C1B1 N1B1 Ni2B 104.0(5) . .
C2B1 N1B1 Ni2B 112.2(4) . .
C1B1 N1B1 H1B1 107.7 . .
C2B1 N1B1 H1B1 107.7 . .
Ni2B N1B1 H1B1 107.7 . .
C3B1 N3B1 C2B1 116.1(5) . .
C3B1 N3B1 C5B1 115.8(5) . .
C2B1 N3B1 C5B1 113.9(5) . .
N1B1 C1B1 C4B1 111.2(8) . 7_556
N1B1 C1B1 H1B2 109.4 . .
C4B1 C1B1 H1B2 109.4 7_556 .
N1B1 C1B1 H1B3 109.4 . .
C4B1 C1B1 H1B3 109.4 7_556 .
H1B2 C1B1 H1B3 108.0 . .
N3B1 C2B1 N1B1 115.5(5) . .
N3B1 C2B1 H2B1 108.4 . .
N1B1 C2B1 H2B1 108.4 . .
N3B1 C2B1 H2B2 108.4 . .
N1B1 C2B1 H2B2 108.4 . .
H2B1 C2B1 H2B2 107.5 . .
N3B1 C3B1 N2B 118.1(5) . .
N3B1 C3B1 H3B1 107.8 . .
N2B C3B1 H3B1 107.8 . .
N3B1 C3B1 H3B2 107.8 . .
N2B C3B1 H3B2 107.8 . .
H3B1 C3B1 H3B2 107.1 . .
N2B C4B1 C1B1 103.3(6) . 7_556
N2B C4B1 H4B1 111.1 . .
C1B1 C4B1 H4B1 111.1 7_556 .
N2B C4B1 H4B2 111.1 . .
C1B1 C4B1 H4B2 111.1 7_556 .
H4B1 C4B1 H4B2 109.1 . .
C6B1 C5B1 N3B1 124.3(5) . .
C6B1 C5B1 H5B1 106.3 . .
N3B1 C5B1 H5B1 106.3 . .
C6B1 C5B1 H5B2 106.3 . .
N3B1 C5B1 H5B2 106.3 . .
H5B1 C5B1 H5B2 106.4 . .
C5B1 C6B1 C7B1 126.5(6) . .
C5B1 C6B1 H6B1 105.7 . .
C7B1 C6B1 H6B1 105.7 . .
C5B1 C6B1 H6B2 105.7 . .
C7B1 C6B1 H6B2 105.7 . .
H6B1 C6B1 H6B2 106.1 . .
C6B1 C7B1 H7B1 109.5 . .
C6B1 C7B1 H7B2 109.5 . .
H7B1 C7B1 H7B2 109.5 . .
C6B1 C7B1 H7B3 109.5 . .
H7B1 C7B1 H7B3 109.5 . .
H7B2 C7B1 H7B3 109.5 . .
C1B2 N1B2 C2B2 112.6(7) . .
C1B2 N1B2 Ni2B 106.4(5) . .
C2B2 N1B2 Ni2B 113.3(4) . .
C1B2 N1B2 H1B4 108.1 . .
C2B2 N1B2 H1B4 108.1 . .
Ni2B N1B2 H1B4 108.1 . .
C2B2 N3B2 C3B2 116.6(4) . .
C2B2 N3B2 C5B2 118.0(6) . .
C3B2 N3B2 C5B2 112.3(6) . .
N1B2 C1B2 C4B2 107.7(7) . 7_556
N1B2 C1B2 H1B5 110.2 . .
C4B2 C1B2 H1B5 110.2 7_556 .
N1B2 C1B2 H1B6 110.2 . .
C4B2 C1B2 H1B6 110.2 7_556 .
H1B5 C1B2 H1B6 108.5 . .
N3B2 C2B2 N1B2 114.0(5) . .
N3B2 C2B2 H2B3 108.7 . .
N1B2 C2B2 H2B3 108.7 . .
N3B2 C2B2 H2B4 108.7 . .
N1B2 C2B2 H2B4 108.7 . .
H2B3 C2B2 H2B4 107.6 . .
N2B C3B2 N3B2 108.4(5) . .
N2B C3B2 H3B3 110.0 . .
N3B2 C3B2 H3B3 110.0 . .
N2B C3B2 H3B4 110.0 . .
N3B2 C3B2 H3B4 110.0 . .
H3B3 C3B2 H3B4 108.4 . .
C1B2 C4B2 N2B 111.4(5) 7_556 .
C1B2 C4B2 H4B3 109.3 7_556 .
N2B C4B2 H4B3 109.3 . .
C1B2 C4B2 H4B4 109.3 7_556 .
N2B C4B2 H4B4 109.3 . .
H4B3 C4B2 H4B4 108.0 . .
C6B2 C5B2 N3B2 124.7(4) . .
C6B2 C5B2 H5B3 106.2 . .
N3B2 C5B2 H5B3 106.2 . .
C6B2 C5B2 H5B4 106.2 . .
N3B2 C5B2 H5B4 106.2 . .
H5B3 C5B2 H5B4 106.4 . .
C5B2 C6B2 C7B2 119.2(6) . .
C5B2 C6B2 H6B3 107.5 . .
C7B2 C6B2 H6B3 107.5 . .
C5B2 C6B2 H6B4 107.5 . .
C7B2 C6B2 H6B4 107.5 . .
H6B3 C6B2 H6B4 107.0 . .
C6B2 C7B2 H7B4 109.5 . .
C6B2 C7B2 H7B5 109.5 . .
H7B4 C7B2 H7B5 109.5 . .
C6B2 C7B2 H7B6 109.5 . .
H7B4 C7B2 H7B6 109.5 . .
H7B5 C7B2 H7B6 109.5 . .
C1C O1C Ni1A 133.30(9) . .
C8C O3C Ni2B 134.18(9) . .
O2C C1C O1C 126.49(11) . .
O2C C1C C2C 117.99(11) . .
O1C C1C C2C 115.42(11) . .
C3C C2C C7C 119.78(11) . .
C3C C2C C1C 116.31(11) . .
C7C C2C C1C 123.88(10) . .
C4C C3C C2C 121.25(11) . .
C4C C3C H3C 119.4 . .
C2C C3C H3C 119.4 . .
C3C C4C C5C 119.91(11) . .
C3C C4C H4C 120.0 . .
C5C C4C H4C 120.0 . .
C6C C5C C4C 119.05(11) . .
C6C C5C C8C 120.59(11) . .
C4C C5C C8C 120.35(10) . .
C5C C6C C7C 121.91(10) . .
C5C C6C H6C 119.0 . .
C7C C6C H6C 119.0 . .
C6C C7C C2C 118.09(9) . .
C6C C7C C7C 119.98(11) . 2
C2C C7C C7C 121.87(12) . 2
O4C C8C O3C 125.94(12) . .
O4C C8C C5C 118.10(10) . .
O3C C8C C5C 115.96(11) . .
N1M C1M C2M 177.7(5) . .
C1M C2M H2M1 109.5 . .
C1M C2M H2M2 109.5 . .
H2M1 C2M H2M2 109.5 . .
C1M C2M H2M3 109.5 . .
H2M1 C2M H2M3 109.5 . .
H2M2 C2M H2M3 109.5 . .
N2M C3M C4M 175.1(8) . .
C3M C4M H4M1 109.5 . .
C3M C4M H4M2 109.5 . .
H4M1 C4M H4M2 109.5 . .
C3M C4M H4M3 109.5 . .
H4M1 C4M H4M3 109.5 . .
H4M2 C4M H4M3 109.5 . .
N3M C5M C6M 176.1(10) . .
C5M C6M H6M1 109.5 . .
C5M C6M H6M2 109.5 . .
H6M1 C6M H6M2 109.5 . .
C5M C6M H6M3 109.5 . .
H6M1 C6M H6M3 109.5 . .
H6M2 C6M H6M3 109.5 . .

loop_
_geom_bond_atom_site_label_1
_geom_bond_atom_site_label_2
_geom_bond_distance
_geom_bond_site_symmetry_2
Ni1A N1A 2.0492(12) .
Ni1A N1A 2.0492(12) 5
Ni1A N2A 2.0595(12) .
Ni1A N2A 2.0595(12) 5
Ni1A O1C 2.1495(10) 5
Ni1A O1C 2.1495(10) .
N1A C2A 1.473(2) .
N1A C1A 1.482(2) .
N1A H1A 1.0000 .
N2A C4A 1.471(2) .
N2A C3A 1.492(2) .
N2A H2A 1.0000 .
N3A C3A 1.439(3) .
N3A C2A 1.440(3) .
N3A C5A 1.475(2) .
C1A C4A 1.518(3) 5
C1A H1A1 0.9900 .
C1A H1A2 0.9900 .
C2A H2A1 0.9900 .
C2A H2A2 0.9900 .
C3A H3A1 0.9900 .
C3A H3A2 0.9900 .
C4A C1A 1.518(3) 5
C4A H4A1 0.9900 .
C4A H4A2 0.9900 .
C5A C6A 1.512(3) .
C5A H5A1 0.9900 .
C5A H5A2 0.9900 .
C6A C7A 1.530(3) .
C6A H6A1 0.9900 .
C6A H6A2 0.9900 .
C7A H7A1 0.9800 .
C7A H7A2 0.9800 .
C7A H7A3 0.9800 .
Ni2B N1B2 2.021(8) 7_556
Ni2B N1B2 2.021(8) .
Ni2B N2B 2.0502(14) 7_556
Ni2B N2B 2.0503(14) .
Ni2B N1B1 2.096(9) 7_556
Ni2B N1B1 2.096(9) .
Ni2B O3C 2.1167(11) .
Ni2B O3C 2.1168(11) 7_556
N2B C4B1 1.315(9) .
N2B C3B2 1.316(7) .
N2B C3B1 1.645(7) .
N2B C4B2 1.650(9) .
N2B H2B 1.0000 .
N1B1 C1B1 1.436(7) .
N1B1 C2B1 1.470(11) .
N1B1 H1B1 1.0000 .
N3B1 C3B1 1.440(7) .
N3B1 C2B1 1.446(6) .
N3B1 C5B1 1.477(6) .
C1B1 C4B1 1.523(8) 7_556
C1B1 H1B2 0.9900 .
C1B1 H1B3 0.9900 .
C2B1 H2B1 0.9900 .
C2B1 H2B2 0.9900 .
C3B1 H3B1 0.9900 .
C3B1 H3B2 0.9900 .
C4B1 C1B1 1.523(8) 7_556
C4B1 H4B1 0.9900 .
C4B1 H4B2 0.9900 .
C5B1 C6B1 1.176(7) .
C5B1 H5B1 0.9900 .
C5B1 H5B2 0.9900 .
C6B1 C7B1 1.631(13) .
C6B1 H6B1 0.9900 .
C6B1 H6B2 0.9900 .
C7B1 H7B1 0.9800 .
C7B1 H7B2 0.9800 .
C7B1 H7B3 0.9800 .
N1B2 C1B2 1.472(8) .
N1B2 C2B2 1.498(9) .
N1B2 H1B4 1.0000 .
N3B2 C2B2 1.426(8) .
N3B2 C3B2 1.433(9) .
N3B2 C5B2 1.471(6) .
C1B2 C4B2 1.529(9) 7_556
C1B2 H1B5 0.9900 .
C1B2 H1B6 0.9900 .
C2B2 H2B3 0.9900 .
C2B2 H2B4 0.9900 .
C3B2 H3B3 0.9900 .
C3B2 H3B4 0.9900 .
C4B2 C1B2 1.529(9) 7_556
C4B2 H4B3 0.9900 .
C4B2 H4B4 0.9900 .
C5B2 C6B2 1.148(5) .
C5B2 H5B3 0.9900 .
C5B2 H5B4 0.9900 .
C6B2 C7B2 1.728(13) .
C6B2 H6B3 0.9900 .
C6B2 H6B4 0.9900 .
C7B2 H7B4 0.9800 .
C7B2 H7B5 0.9800 .
C7B2 H7B6 0.9800 .
O1C C1C 1.2640(16) .
O2C C1C 1.2452(17) .
O3C C8C 1.2618(14) .
O4C C8C 1.2478(16) .
C1C C2C 1.5132(17) .
C2C C3C 1.3962(16) .
C2C C7C 1.4068(15) .
C3C C4C 1.3815(18) .
C3C H3C 0.9500 .
C4C C5C 1.3955(16) .
C4C H4C 0.9500 .
C5C C6C 1.3925(15) .
C5C C8C 1.5089(17) .
C6C C7C 1.4026(15) .
C6C H6C 0.9500 .
C7C C7C 1.486(2) 2
N1M C1M 1.111(4) .
C1M C2M 1.436(4) .
C2M H2M1 0.9800 .
C2M H2M2 0.9800 .
C2M H2M3 0.9800 .
N2M C3M 1.183(8) .
C3M C4M 1.397(8) .
C4M H4M1 0.9800 .
C4M H4M2 0.9800 .
C4M H4M3 0.9800 .
N3M C5M 1.156(8) .
C5M C6M 1.456(8) .
C6M H6M1 0.9800 .
C6M H6M2 0.9800 .
C6M H6M3 0.9800 .
O1W H1O1 0.838(7) .
O2W H1O2 0.843(7) .

loop_
_geom_hbond_atom_site_label_D
_geom_hbond_atom_site_label_H
_geom_hbond_atom_site_label_A
_geom_hbond_distance_DH
_geom_hbond_distance_HA
_geom_hbond_distance_DA
_geom_hbond_angle_DHA
_geom_hbond_site_symmetry_A
N1A H1A O2C 1.00 1.94 2.8713(16) 153.4 5
N2A H2A O4C 1.00 2.15 2.9245(16) 133.0 6
N2B H2B O4C 1.00 1.99 2.9036(19) 151.1 .
N1B1 H1B1 N1M 1.00 2.14 3.059(8) 152.7 .
N1B2 H1B4 N1M 1.00 2.27 3.118(7) 142.3 .
O1W H1O1 O2C 0.838(7) 1.934(9) 2.7677(18) 173(5) 1_565

loop_
_geom_torsion_atom_site_label_1
_geom_torsion_atom_site_label_2
_geom_torsion_atom_site_label_3
_geom_torsion_atom_site_label_4
_geom_torsion
_geom_torsion_site_symmetry_4
C2A N1A C1A C4A -167.40(12) 5
Ni1A N1A C1A C4A -40.49(13) 5
C3A N3A C2A N1A -72.33(17) .
C5A N3A C2A N1A 67.43(18) .
C1A N1A C2A N3A -179.27(13) .
Ni1A N1A C2A N3A 58.11(15) .
C2A N3A C3A N2A 70.91(17) .
C5A N3A C3A N2A -68.29(17) .
C4A N2A C3A N3A -175.02(12) .
Ni1A N2A C3A N3A -54.82(14) .
C3A N2A C4A C1A 168.98(12) 5
Ni1A N2A C4A C1A 44.14(13) 5
C3A N3A C5A C6A -91.1(2) .
C2A N3A C5A C6A 129.2(2) .
N3A C5A C6A C7A 177.5(2) .
C2B1 N1B1 C1B1 C4B1 165.7(7) 7_556
Ni2B N1B1 C1B1 C4B1 41.3(7) 7_556
C3B1 N3B1 C2B1 N1B1 72.0(8) .
C5B1 N3B1 C2B1 N1B1 -66.4(7) .
C1B1 N1B1 C2B1 N3B1 -177.1(6) .
Ni2B N1B1 C2B1 N3B1 -56.9(7) .
C2B1 N3B1 C3B1 N2B -69.6(7) .
C5B1 N3B1 C3B1 N2B 67.9(6) .
C4B1 N2B C3B1 N3B1 177.1(6) .
Ni2B N2B C3B1 N3B1 51.8(5) .
C3B1 N2B C4B1 C1B1 -167.8(5) 7_556
Ni2B N2B C4B1 C1B1 -45.4(7) 7_556
C3B1 N3B1 C5B1 C6B1 102.5(7) .
C2B1 N3B1 C5B1 C6B1 -118.9(7) .
N3B1 C5B1 C6B1 C7B1 -142.6(7) .
C2B2 N1B2 C1B2 C4B2 166.8(6) 7_556
Ni2B N1B2 C1B2 C4B2 42.1(6) 7_556
C3B2 N3B2 C2B2 N1B2 71.0(6) .
C5B2 N3B2 C2B2 N1B2 -67.2(6) .
C1B2 N1B2 C2B2 N3B2 -178.7(5) .
Ni2B N1B2 C2B2 N3B2 -57.9(6) .
C4B2 N2B C3B2 N3B2 178.0(4) .
Ni2B N2B C3B2 N3B2 60.5(5) .
C2B2 N3B2 C3B2 N2B -68.5(5) .
C5B2 N3B2 C3B2 N2B 72.1(5) .
C3B2 N2B C4B2 C1B2 -168.5(5) 7_556
Ni2B N2B C4B2 C1B2 -37.3(5) 7_556
C2B2 N3B2 C5B2 C6B2 -115.0(8) .
C3B2 N3B2 C5B2 C6B2 105.0(8) .
N3B2 C5B2 C6B2 C7B2 146.0(9) .
Ni1A O1C C1C O2C -11.0(2) .
Ni1A O1C C1C C2C 165.28(8) .
O2C C1C C2C C3C 108.49(15) .
O1C C1C C2C C3C -68.13(16) .
O2C C1C C2C C7C -69.25(17) .
O1C C1C C2C C7C 114.13(14) .
C7C C2C C3C C4C -0.2(2) .
C1C C2C C3C C4C -178.08(14) .
C2C C3C C4C C5C -0.2(2) .
C3C C4C C5C C6C 0.1(2) .
C3C C4C C5C C8C -179.41(14) .
C4C C5C C6C C7C 0.6(2) .
C8C C5C C6C C7C -179.97(12) .
C5C C6C C7C C2C -0.99(18) .
C5C C6C C7C C7C -178.14(10) 2
C3C C2C C7C C6C 0.82(19) .
C1C C2C C7C C6C 178.49(12) .
C3C C2C C7C C7C 177.92(10) 2
C1C C2C C7C C7C -4.41(16) 2
Ni2B O3C C8C O4C -16.1(2) .
Ni2B O3C C8C C5C 163.87(10) .
C6C C5C C8C O4C 9.6(2) .
C4C C5C C8C O4C -170.94(14) .
C6C C5C C8C O3C -170.42(13) .
C4C C5C C8C O3C 9.1(2) .
